data_4070951
loop_
_publ_author_name
'Hadzovic, Alen'
'Song, Datong'

_publ_section_title
;
 Synthesis, Characterization, and Reactivity of a Versatile Dinuclear
 Palladium \b-Diiminate Complex
;
_journal_issue 6
_journal_name_full Organometallics
_journal_page_first 1290
_journal_paper_doi 10.1021/om701147k
_journal_volume 27
_journal_year 2008
_chemical_formula_moiety 'C33 H31 Cl N4 Pd'
_chemical_formula_sum 'C33 H31 Cl N4 Pd'
_chemical_formula_weight 625.47
_chemical_name_systematic
; 
 ? 
;
_space_group_IT_number 15
_symmetry_cell_setting monoclinic
_symmetry_space_group_name_Hall '-C 2yc'
_symmetry_space_group_name_H-M 'C 1 2/c 1'
_atom_sites_solution_hydrogens geom
_atom_sites_solution_primary direct
_atom_sites_solution_secondary difmap
_audit_creation_method SHELXL-97
_cell_angle_alpha 90.00
_cell_angle_beta 112.939(5)
_cell_angle_gamma 90.00
_cell_formula_units_Z 8
_cell_length_a 29.4540(10)
_cell_length_b 14.3066(6)
_cell_length_c 15.0385(5)
_cell_measurement_reflns_used 18427
_cell_measurement_temperature 150(2)
_cell_measurement_theta_max 27.57
_cell_measurement_theta_min 2.94
_cell_volume 5835.9(4)
_computing_structure_refinement 'SHELXL-97 (Sheldrick, 1997)'
_computing_structure_solution 'SHELXS-97 (Sheldrick, 1990)'
_diffrn_ambient_temperature 150(2)
_diffrn_measured_fraction_theta_full 0.988
_diffrn_measured_fraction_theta_max 0.988
_diffrn_radiation_monochromator graphite
_diffrn_radiation_source 'fine-focus sealed tube'
_diffrn_radiation_type MoK\a
_diffrn_radiation_wavelength 0.71073
_diffrn_reflns_av_R_equivalents 0.0850
_diffrn_reflns_av_sigmaI/netI 0.0720
_diffrn_reflns_limit_h_max 34
_diffrn_reflns_limit_h_min -38
_diffrn_reflns_limit_k_max 18
_diffrn_reflns_limit_k_min -18
_diffrn_reflns_limit_l_max 19
_diffrn_reflns_limit_l_min -19
_diffrn_reflns_number 18427
_diffrn_reflns_theta_full 27.57
_diffrn_reflns_theta_max 27.57
_diffrn_reflns_theta_min 2.94
_exptl_absorpt_coefficient_mu 0.756
_exptl_absorpt_correction_T_max 0.950
_exptl_absorpt_correction_T_min 0.910
_exptl_absorpt_correction_type multi-scan
_exptl_absorpt_process_details
;
multi-scan from symmetry-related measurements 
 Sortav (Blessing 1995)
;
_exptl_crystal_colour red
_exptl_crystal_density_diffrn 1.424
_exptl_crystal_density_method 'not measured'
_exptl_crystal_description needle
_exptl_crystal_F_000 2560
_exptl_crystal_size_max 0.14
_exptl_crystal_size_mid 0.12
_exptl_crystal_size_min 0.08
_refine_diff_density_max 0.833
_refine_diff_density_min -0.781
_refine_diff_density_rms 0.087
_refine_ls_extinction_method none
_refine_ls_goodness_of_fit_ref 1.022
_refine_ls_hydrogen_treatment constr
_refine_ls_matrix_type full
_refine_ls_number_parameters 355
_refine_ls_number_reflns 6678
_refine_ls_number_restraints 0
_refine_ls_restrained_S_all 1.022
_refine_ls_R_factor_all 0.0669
_refine_ls_R_factor_gt 0.0458
_refine_ls_shift/su_max 0.000
_refine_ls_shift/su_mean 0.000
_refine_ls_structure_factor_coef Fsqd
_refine_ls_weighting_details 'calc w=1/[\s^2^(Fo^2^)+(0.0549P)^2^+3.3836P] where P=(Fo^2^+2Fc^2^)/3'
_refine_ls_weighting_scheme calc
_refine_ls_wR_factor_gt 0.1107
_refine_ls_wR_factor_ref 0.1243
_reflns_number_gt 4973
_reflns_number_total 6678
_reflns_threshold_expression >2sigma(I)
_cod_data_source_file om701147k-file002.cif
_cod_data_source_block Complex2
_cod_depositor_comments
;
The following automatic conversions were performed:

'_symmetry_cell_setting' value 'Monoclinic' changed to 'monoclinic'
according to /home/saulius/struct/CIF-dictionaries/cif_core.dic
dictionary named 'cif_core.dic' version 2.4.1 from 2010-06-29.

Automatic conversion script
Id: cif_fix_values 1715 2011-07-08 13:25:40Z adriana 
;
_cod_original_sg_symbol_H-M 'C 2/c'
_cod_database_code 4070951

loop_
_symmetry_equiv_pos_as_xyz
'x, y, z'
'-x, y, -z+1/2'
'x+1/2, y+1/2, z'
'-x+1/2, y+1/2, -z+1/2'
'-x, -y, -z'
'x, -y, z-1/2'
'-x+1/2, -y+1/2, -z'
'x+1/2, -y+1/2, z-1/2'

loop_
_atom_site_label
_atom_site_type_symbol
_atom_site_fract_x
_atom_site_fract_y
_atom_site_fract_z
_atom_site_U_iso_or_equiv
_atom_site_adp_type
_atom_site_occupancy
_atom_site_symmetry_multiplicity
_atom_site_calc_flag
_atom_site_refinement_flags
Pd1 Pd 0.087090(8) 0.716437(17) 0.322665(16) 0.03540(11) Uani 1 1 d .
C1 C 0.14757(15) 0.8712(3) 0.1405(3) 0.0540(9) Uani 1 1 d .
H1A H 0.1305 0.8372 0.0819 0.081 Uiso 1 1 calc R
H1B H 0.1816 0.8529 0.1674 0.081 Uiso 1 1 calc R
H1C H 0.1453 0.9370 0.1270 0.081 Uiso 1 1 calc R
C2 C 0.12427(12) 0.8499(2) 0.2124(2) 0.0419(7) Uani 1 1 d .
C3 C 0.11426(12) 0.9257(2) 0.2593(2) 0.0426(7) Uani 1 1 d .
H3A H 0.1227 0.9841 0.2434 0.051 Uiso 1 1 calc R
C4 C 0.09302(11) 0.9246(2) 0.3275(2) 0.0394(7) Uani 1 1 d .
C5 C 0.08506(14) 1.0195(2) 0.3645(3) 0.0503(9) Uani 1 1 d .
H5A H 0.1010 1.0208 0.4337 0.075 Uiso 1 1 calc R
H5B H 0.0504 1.0304 0.3455 0.075 Uiso 1 1 calc R
H5C H 0.0988 1.0674 0.3377 0.075 Uiso 1 1 calc R
C6 C 0.12080(13) 0.6896(2) 0.1645(2) 0.0426(8) Uani 1 1 d .
C7 C 0.16617(13) 0.6492(2) 0.1844(3) 0.0498(8) Uani 1 1 d .
H7A H 0.1943 0.6724 0.2335 0.060 Uiso 1 1 calc R
C8 C 0.16919(16) 0.5721(3) 0.1290(3) 0.0618(11) Uani 1 1 d .
H8A H 0.1995 0.5435 0.1420 0.074 Uiso 1 1 calc R
C9 C 0.12766(17) 0.5388(3) 0.0559(3) 0.0627(11) Uani 1 1 d .
H9A H 0.1297 0.4869 0.0204 0.075 Uiso 1 1 calc R
C10 C 0.08307(16) 0.5822(3) 0.0350(3) 0.0577(9) Uani 1 1 d .
H10A H 0.0551 0.5603 -0.0155 0.069 Uiso 1 1 calc R
C11 C 0.07959(13) 0.6581(2) 0.0884(2) 0.0487(8) Uani 1 1 d .
H11A H 0.0495 0.6881 0.0731 0.058 Uiso 1 1 calc R
C12 C 0.06079(12) 0.8594(2) 0.4354(2) 0.0378(7) Uani 1 1 d .
C13 C 0.09361(12) 0.8542(2) 0.5321(2) 0.0427(7) Uani 1 1 d .
H13A H 0.1271 0.8454 0.5475 0.051 Uiso 1 1 calc R
C14 C 0.07606(14) 0.8622(2) 0.6049(2) 0.0480(8) Uani 1 1 d .
H14A H 0.0978 0.8582 0.6692 0.058 Uiso 1 1 calc R
C15 C 0.02649(14) 0.8761(2) 0.5825(3) 0.0500(9) Uani 1 1 d .
H15A H 0.0148 0.8816 0.6315 0.060 Uiso 1 1 calc R
C16 C -0.00573(13) 0.8817(3) 0.4874(3) 0.0502(9) Uani 1 1 d .
H16A H -0.0391 0.8916 0.4724 0.060 Uiso 1 1 calc R
C17 C 0.01129(12) 0.8727(2) 0.4139(2) 0.0460(8) Uani 1 1 d .
H17A H -0.0108 0.8756 0.3498 0.055 Uiso 1 1 calc R
C18 C 0.04588(14) 0.3637(2) 0.1738(3) 0.0551(9) Uani 1 1 d .
H18A H 0.0116 0.3782 0.1548 0.083 Uiso 1 1 calc R
H18B H 0.0533 0.3064 0.2099 0.083 Uiso 1 1 calc R
H18C H 0.0532 0.3569 0.1173 0.083 Uiso 1 1 calc R
C19 C 0.06042(12) 0.5273(2) 0.2358(2) 0.0405(7) Uani 1 1 d .
H19A H 0.0286 0.5487 0.2005 0.049 Uiso 1 1 calc R
C20 C 0.13798(11) 0.5215(2) 0.3337(2) 0.0391(7) Uani 1 1 d .
C21 C 0.12490(12) 0.4341(2) 0.2957(2) 0.0410(7) Uani 1 1 d .
C22 C 0.18631(12) 0.5544(2) 0.4023(2) 0.0419(7) Uani 1 1 d .
C23 C 0.22955(13) 0.5175(3) 0.3991(3) 0.0523(9) Uani 1 1 d .
H23A H 0.2276 0.4731 0.3526 0.063 Uiso 1 1 calc R
C24 C 0.27527(14) 0.5466(3) 0.4644(3) 0.0636(11) Uani 1 1 d .
H24A H 0.3038 0.5213 0.4617 0.076 Uiso 1 1 calc R
C25 C 0.27870(14) 0.6131(3) 0.5335(3) 0.0638(11) Uani 1 1 d .
H25A H 0.3094 0.6330 0.5768 0.077 Uiso 1 1 calc R
C26 C 0.23644(14) 0.6494(3) 0.5379(3) 0.0551(9) Uani 1 1 d .
H26A H 0.2387 0.6934 0.5849 0.066 Uiso 1 1 calc R
C27 C 0.19032(12) 0.6211(2) 0.4727(2) 0.0448(8) Uani 1 1 d .
H27A H 0.1620 0.6467 0.4761 0.054 Uiso 1 1 calc R
C28 C 0.15307(12) 0.3452(2) 0.3126(3) 0.0456(8) Uani 1 1 d .
C29 C 0.16878(15) 0.3079(3) 0.2445(3) 0.0586(10) Uani 1 1 d .
H29A H 0.1613 0.3387 0.1861 0.070 Uiso 1 1 calc R
C30 C 0.19531(16) 0.2258(3) 0.2618(4) 0.0684(12) Uani 1 1 d .
H30A H 0.2060 0.2021 0.2157 0.082 Uiso 1 1 calc R
C31 C 0.20589(15) 0.1790(3) 0.3474(4) 0.0691(12) Uani 1 1 d .
H31A H 0.2235 0.1233 0.3590 0.083 Uiso 1 1 calc R
C32 C 0.19048(17) 0.2144(3) 0.4157(4) 0.0708(13) Uani 1 1 d .
H32A H 0.1977 0.1826 0.4735 0.085 Uiso 1 1 calc R
C33 C 0.16434(16) 0.2970(2) 0.3987(3) 0.0576(10) Uani 1 1 d .
H33A H 0.1542 0.3207 0.4455 0.069 Uiso 1 1 calc R
N1 N 0.11484(10) 0.76155(19) 0.22689(19) 0.0401(6) Uani 1 1 d .
N2 N 0.07954(10) 0.84834(18) 0.36044(19) 0.0380(6) Uani 1 1 d .
N3 N 0.09670(10) 0.57925(19) 0.29493(18) 0.0386(6) Uani 1 1 d .
N4 N 0.07574(10) 0.43940(19) 0.23393(19) 0.0427(6) Uani 1 1 d .
Cl1 Cl 0.05099(3) 0.65107(6) 0.42217(6) 0.0442(2) Uani 1 1 d .

loop_
_atom_site_aniso_label
_atom_site_aniso_U_11
_atom_site_aniso_U_22
_atom_site_aniso_U_33
_atom_site_aniso_U_23
_atom_site_aniso_U_13
_atom_site_aniso_U_12
Pd1 0.03426(16) 0.03326(16) 0.03933(16) 0.00012(10) 0.01505(11) 0.00054(9)
C1 0.065(2) 0.046(2) 0.060(2) 0.0088(17) 0.0329(19) 0.0000(18)
C2 0.0401(17) 0.0389(18) 0.0451(17) 0.0037(15) 0.0150(14) -0.0008(14)
C3 0.0443(18) 0.0347(17) 0.0483(18) 0.0038(15) 0.0175(15) -0.0016(14)
C4 0.0374(16) 0.0325(17) 0.0447(17) 0.0005(14) 0.0120(14) 0.0022(13)
C5 0.056(2) 0.0371(18) 0.060(2) -0.0004(16) 0.0252(18) -0.0006(16)
C6 0.0471(19) 0.0406(17) 0.0468(18) 0.0019(15) 0.0256(16) 0.0007(15)
C7 0.047(2) 0.049(2) 0.061(2) 0.0014(17) 0.0294(17) 0.0001(16)
C8 0.067(3) 0.054(2) 0.086(3) 0.007(2) 0.053(2) 0.012(2)
C9 0.087(3) 0.052(2) 0.064(2) -0.005(2) 0.045(2) 0.003(2)
C10 0.070(3) 0.058(2) 0.0478(19) -0.0064(18) 0.0260(18) -0.005(2)
C11 0.051(2) 0.050(2) 0.0477(19) 0.0035(17) 0.0214(16) 0.0038(17)
C12 0.0405(17) 0.0291(16) 0.0451(17) -0.0015(14) 0.0180(14) 0.0008(13)
C13 0.0403(18) 0.0386(18) 0.0465(18) -0.0033(15) 0.0141(15) -0.0022(14)
C14 0.059(2) 0.0415(19) 0.0437(18) -0.0014(15) 0.0207(16) 0.0043(16)
C15 0.061(2) 0.0413(19) 0.057(2) -0.0017(17) 0.0335(19) 0.0062(17)
C16 0.045(2) 0.047(2) 0.063(2) 0.0005(18) 0.0268(17) 0.0079(16)
C17 0.0409(18) 0.0449(19) 0.0480(18) -0.0015(16) 0.0129(15) 0.0035(15)
C18 0.052(2) 0.046(2) 0.058(2) -0.0104(18) 0.0121(18) -0.0048(17)
C19 0.0386(17) 0.0393(18) 0.0432(17) -0.0010(15) 0.0154(14) 0.0010(14)
C20 0.0362(17) 0.0410(18) 0.0429(16) 0.0049(14) 0.0186(14) 0.0046(14)
C21 0.0396(17) 0.0381(18) 0.0467(17) 0.0001(15) 0.0184(14) 0.0007(14)
C22 0.0416(17) 0.0353(17) 0.0490(18) 0.0035(15) 0.0181(15) -0.0006(14)
C23 0.043(2) 0.047(2) 0.066(2) -0.0069(18) 0.0204(17) 0.0004(16)
C24 0.042(2) 0.057(2) 0.090(3) 0.000(2) 0.023(2) 0.0078(18)
C25 0.041(2) 0.063(3) 0.072(3) 0.001(2) 0.0045(18) -0.0028(18)
C26 0.053(2) 0.051(2) 0.052(2) -0.0017(18) 0.0113(17) -0.0036(18)
C27 0.0418(18) 0.0417(18) 0.0487(18) 0.0037(16) 0.0153(15) -0.0015(15)
C28 0.0404(18) 0.0369(17) 0.058(2) -0.0070(16) 0.0171(16) -0.0026(14)
C29 0.054(2) 0.051(2) 0.068(2) -0.007(2) 0.022(2) 0.0067(18)
C30 0.057(3) 0.057(3) 0.091(3) -0.022(2) 0.028(2) 0.0072(19)
C31 0.051(2) 0.047(2) 0.098(3) -0.002(2) 0.016(2) 0.0122(19)
C32 0.068(3) 0.049(2) 0.087(3) 0.013(2) 0.020(3) 0.012(2)
C33 0.065(3) 0.044(2) 0.064(2) 0.0025(18) 0.025(2) 0.0099(18)
N1 0.0385(15) 0.0405(15) 0.0429(14) 0.0011(12) 0.0174(12) -0.0018(12)
N2 0.0354(13) 0.0338(14) 0.0437(14) -0.0014(12) 0.0143(12) 0.0020(11)
N3 0.0414(14) 0.0391(15) 0.0409(13) -0.0009(12) 0.0221(12) 0.0018(12)
N4 0.0421(15) 0.0378(15) 0.0460(14) -0.0051(12) 0.0146(12) -0.0027(12)
Cl1 0.0493(5) 0.0391(4) 0.0509(4) -0.0006(4) 0.0267(4) -0.0027(4)

loop_
_atom_type_symbol
_atom_type_description
_atom_type_scat_dispersion_real
_atom_type_scat_dispersion_imag
_atom_type_scat_source
C C 0.0033 0.0016 'International Tables Vol C Tables 4.2.6.8 and 6.1.1.4'
H H 0.0000 0.0000 'International Tables Vol C Tables 4.2.6.8 and 6.1.1.4'
N N 0.0061 0.0033 'International Tables Vol C Tables 4.2.6.8 and 6.1.1.4'
Cl Cl 0.1484 0.1585 'International Tables Vol C Tables 4.2.6.8 and 6.1.1.4'
Pd Pd -0.9988 1.0072 'International Tables Vol C Tables 4.2.6.8 and 6.1.1.4'

loop_
_geom_angle_atom_site_label_1
_geom_angle_atom_site_label_2
_geom_angle_atom_site_label_3
_geom_angle
N2 Pd1 N1 91.24(11)
N2 Pd1 N3 175.68(10)
N1 Pd1 N3 91.98(11)
N2 Pd1 Cl1 93.82(8)
N1 Pd1 Cl1 173.87(8)
N3 Pd1 Cl1 83.15(8)
N1 C2 C3 124.1(3)
N1 C2 C1 119.2(3)
C3 C2 C1 116.7(3)
C2 C3 C4 127.7(3)
N2 C4 C3 124.8(3)
N2 C4 C5 119.3(3)
C3 C4 C5 115.9(3)
C7 C6 C11 120.5(3)
C7 C6 N1 120.7(3)
C11 C6 N1 118.7(3)
C6 C7 C8 118.8(4)
C9 C8 C7 120.3(4)
C8 C9 C10 120.1(4)
C9 C10 C11 120.3(4)
C10 C11 C6 120.0(3)
C17 C12 C13 119.4(3)
C17 C12 N2 121.5(3)
C13 C12 N2 119.1(3)
C14 C13 C12 119.8(3)
C15 C14 C13 120.3(3)
C16 C15 C14 119.9(3)
C15 C16 C17 120.4(3)
C12 C17 C16 120.2(3)
N3 C19 N4 110.6(3)
C21 C20 N3 108.0(3)
C21 C20 C22 128.6(3)
N3 C20 C22 123.4(3)
C20 C21 N4 106.3(3)
C20 C21 C28 131.7(3)
N4 C21 C28 122.0(3)
C27 C22 C23 118.4(3)
C27 C22 C20 121.6(3)
C23 C22 C20 120.0(3)
C24 C23 C22 120.6(3)
C25 C24 C23 120.4(4)
C26 C25 C24 119.6(4)
C25 C26 C27 120.7(4)
C26 C27 C22 120.3(3)
C29 C28 C33 118.1(3)
C29 C28 C21 121.9(3)
C33 C28 C21 120.0(3)
C30 C29 C28 121.1(4)
C31 C30 C29 119.8(4)
C32 C31 C30 120.1(4)
C31 C32 C33 120.1(4)
C32 C33 C28 120.8(4)
C2 N1 C6 118.9(3)
C2 N1 Pd1 126.1(2)
C6 N1 Pd1 114.8(2)
C4 N2 C12 117.6(3)
C4 N2 Pd1 126.0(2)
C12 N2 Pd1 116.3(2)
C19 N3 C20 107.0(3)
C19 N3 Pd1 122.4(2)
C20 N3 Pd1 130.5(2)
C19 N4 C21 108.1(3)
C19 N4 C18 125.5(3)
C21 N4 C18 126.4(3)

loop_
_geom_bond_atom_site_label_1
_geom_bond_atom_site_label_2
_geom_bond_distance
Pd1 N2 2.008(3)
Pd1 N1 2.019(3)
Pd1 N3 2.049(3)
Pd1 Cl1 2.3419(9)
C1 C2 1.520(5)
C2 N1 1.330(4)
C2 C3 1.386(5)
C3 C4 1.394(5)
C4 N2 1.322(4)
C4 C5 1.520(5)
C6 C7 1.378(5)
C6 C11 1.380(5)
C6 N1 1.449(4)
C7 C8 1.406(5)
C8 C9 1.372(6)
C9 C10 1.374(6)
C10 C11 1.378(5)
C12 C17 1.378(5)
C12 C13 1.400(4)
C12 N2 1.444(4)
C13 C14 1.386(5)
C14 C15 1.379(5)
C15 C16 1.376(5)
C16 C17 1.387(5)
C18 N4 1.464(4)
C19 N3 1.321(4)
C19 N4 1.340(4)
C20 C21 1.367(4)
C20 N3 1.396(4)
C20 C22 1.472(5)
C21 N4 1.385(4)
C21 C28 1.485(4)
C22 C27 1.395(5)
C22 C23 1.397(5)
C23 C24 1.386(5)
C24 C25 1.383(6)
C25 C26 1.374(6)
C26 C27 1.390(5)
C28 C29 1.385(5)
C28 C33 1.388(5)
C29 C30 1.378(5)
C30 C31 1.374(7)
C31 C32 1.371(7)
C32 C33 1.379(5)
